data_4000494
_publ_section_title
;
Crystal structure of (C6H14N2)In4F2(PO4)4.4H2O
;
_journal_name_full 'Chemistry of Materials'
_journal_paper_doi 10.1021/cm048764r
_journal_year 2004
_chemical_formula_sum 'C6 H22 F2 In4 N2 O20 P4'
_chemical_formula_weight 1063.42
_chemical_name_common 'Indium Fluorophosphate'
_space_group_IT_number 14
_symmetry_cell_setting monoclinic
_symmetry_space_group_name_Hall '-P 2yn'
_symmetry_space_group_name_H-M 'P 1 21/n 1'
_atom_sites_solution_hydrogens geom
_atom_sites_solution_primary direct
_atom_sites_solution_secondary difmap
_cell_angle_alpha 90.00
_cell_angle_beta 102.47(3)
_cell_angle_gamma 90.00
_cell_formula_units_Z 4
_cell_length_a 10.280(2)
_cell_length_b 12.700(3)
_cell_length_c 17.860(4)
_cell_measurement_reflns_used 999
_cell_measurement_temperature 293(2)
_cell_measurement_theta_max 28.31
_cell_measurement_theta_min 1.98
_cell_volume 2276.7(8)
_diffrn_ambient_temperature 293(2)
_diffrn_measurement_device_type 'Bruker SMART CCD'
_diffrn_radiation_monochromator graphite
_diffrn_radiation_source 'fine-focus sealed tube'
_diffrn_radiation_type MoK\a
_diffrn_radiation_wavelength 0.71073
_diffrn_reflns_av_R_equivalents 0.0599
_diffrn_reflns_av_sigmaI/netI 0.0675
_diffrn_reflns_limit_h_max 13
_diffrn_reflns_limit_h_min -13
_diffrn_reflns_limit_k_max 16
_diffrn_reflns_limit_k_min -15
_diffrn_reflns_limit_l_max 22
_diffrn_reflns_limit_l_min -23
_diffrn_reflns_number 16215
_diffrn_reflns_theta_max 28.31
_diffrn_reflns_theta_min 1.98
_exptl_absorpt_coefficient_mu 4.398
_exptl_absorpt_correction_T_max 0.703
_exptl_absorpt_correction_T_min 0.522
_exptl_absorpt_correction_type multi-scan
_exptl_absorpt_process_details 'SADABS (Sheldrick, 2000)'
_exptl_crystal_colour colourless
_exptl_crystal_density_diffrn 3.102
_exptl_crystal_density_meas ?
_exptl_crystal_density_method 'not measured'
_exptl_crystal_description block
_exptl_crystal_F_000 2024
_exptl_crystal_size_max 0.20
_exptl_crystal_size_mid 0.10
_exptl_crystal_size_min 0.08
_refine_ls_extinction_coef 0.00000(7)
_refine_ls_extinction_expression Fc^*^=kFc[1+0.001xFc^2^\l^3^/sin(2\q)]^-1/4^
_refine_ls_extinction_method SHELXL
_refine_ls_goodness_of_fit_ref 0.994
_refine_ls_hydrogen_treatment mixed
_refine_ls_matrix_type full
_refine_ls_number_parameters 358
_refine_ls_number_reflns 5309
_refine_ls_number_restraints 0
_refine_ls_restrained_S_all 0.994
_refine_ls_R_factor_all 0.0574
_refine_ls_R_factor_gt 0.0395
_refine_ls_shift/su_max 2.211
_refine_ls_shift/su_mean 0.022
_refine_ls_structure_factor_coef Fsqd
_refine_ls_weighting_details 'calc w=1/[\s^2^(Fo^2^)+(0.0459P)^2^+0.0000P] where P=(Fo^2^+2Fc^2^)/3'
_refine_ls_weighting_scheme calc
_refine_ls_wR_factor_gt 0.0897
_refine_ls_wR_factor_ref 0.0977
_reflns_number_gt 3913
_reflns_number_total 5309
_reflns_threshold_expression >2sigma(I)
_cod_depositor_comments
;
The following automatic conversions were performed:
'_symmetry_cell_setting' value 'Monoclinic' changed to 'monoclinic'
according to '/home/saulius/struct/CIF-dictionaries/cif_core.dic'
dictionary named 'cif_core.dic' version 2.4.1 from 2010-06-29.

Automatic conversion script
Id: cif_fix_enum 1527 2010-12-29 10:47:43Z saulius 
;
_cod_original_sg_symbol_H-M P21/n
_cod_database_code 4000494

loop_
_symmetry_equiv_pos_as_xyz
'x, y, z'
'-x+1/2, y+1/2, -z+1/2'
'-x, -y, -z'
'x-1/2, -y-1/2, z-1/2'

loop_
_atom_site_label
_atom_site_type_symbol
_atom_site_fract_x
_atom_site_fract_y
_atom_site_fract_z
_atom_site_U_iso_or_equiv
_atom_site_adp_type
_atom_site_occupancy
_atom_site_symmetry_multiplicity
_atom_site_calc_flag
_atom_site_refinement_flags
_atom_site_disorder_assembly
_atom_site_disorder_group
In1 In 0.94305(5) 0.97821(3) 0.12591(3) 0.01087(12) Uani 1 1 d . . .
In2 In 0.74572(5) 0.92740(3) 0.27769(3) 0.01044(12) Uani 1 1 d . . .
In3 In 1.03124(5) 0.61624(3) 0.29178(3) 0.01241(13) Uani 1 1 d . . .
In4 In 0.86705(5) 0.64781(3) -0.07773(3) 0.01329(13) Uani 1 1 d . . .
P1 P 0.79742(18) 0.91041(12) -0.05842(10) 0.0113(4) Uani 1 1 d . . .
P2 P 1.06511(18) 0.88370(12) 0.30750(10) 0.0111(4) Uani 1 1 d . . .
P3 P 0.72068(18) 0.65968(12) 0.29941(10) 0.0108(4) Uani 1 1 d . . .
P4 P 0.91914(18) 0.54613(12) 0.10752(10) 0.0116(4) Uani 1 1 d . . .
F1 F 0.7876(4) 0.9061(3) 0.1680(2) 0.0192(9) Uani 1 1 d . . .
F2 F 0.5484(4) 0.9616(3) 0.2181(2) 0.0202(9) Uani 1 1 d . . .
O1 O 0.8252(5) 0.9787(3) 0.0133(3) 0.0181(11) Uani 1 1 d . . .
O2 O 1.1506(5) 0.5791(4) 0.3997(3) 0.0179(11) Uani 1 1 d . . .
O3 O 1.1143(5) 1.0586(4) 0.1134(3) 0.0257(12) Uani 1 1 d . . .
O4 O 0.8250(5) 0.7944(3) -0.0342(3) 0.0199(12) Uani 1 1 d . . .
O5 O 1.0928(5) 0.7715(3) 0.2808(3) 0.0184(11) Uani 1 1 d . . .
O6 O 1.0583(5) 0.9597(3) 0.2397(3) 0.0143(10) Uani 1 1 d . . .
O7 O 0.6816(5) 0.5837(4) -0.1272(3) 0.0183(11) Uani 1 1 d . . .
O8 O 0.9377(5) 0.8872(4) 0.3384(3) 0.0162(10) Uani 1 1 d . . .
O9 O 0.8679(5) 0.6592(4) 0.3388(3) 0.0173(11) Uani 1 1 d . . .
O10 O 0.8637(5) 1.1288(3) 0.1424(3) 0.0161(11) Uani 1 1 d . . .
O11 O 0.6741(5) 0.7710(3) 0.2701(3) 0.0156(10) Uani 1 1 d . . .
O12 O 0.8090(5) 1.0840(3) 0.2688(3) 0.0134(10) Uani 1 1 d . . .
O13 O 0.9388(5) 0.6278(3) 0.1717(3) 0.0138(10) Uani 1 1 d . . .
O14 O 0.6793(5) 0.9577(3) 0.3796(3) 0.0171(11) Uani 1 1 d . . .
O15 O 0.9455(5) 0.5046(4) -0.1068(3) 0.0199(11) Uani 1 1 d . . .
O16 O 0.8604(5) 0.5988(3) 0.0317(3) 0.0183(11) Uani 1 1 d . . .
O17 O 1.0017(6) 0.8172(4) 0.1030(3) 0.0220(12) Uani 1 1 d . . .
O18 O 1.2011(5) 0.5692(4) 0.2416(3) 0.0235(12) Uani 1 1 d . . .
O19 O 1.0720(5) 0.7059(4) -0.0641(3) 0.0231(12) Uani 1 1 d . . .
O20 O 0.8586(6) 0.7261(4) -0.1915(3) 0.0312(14) Uani 1 1 d . . .
H17A H 0.9749 0.7892 0.0594 0.05(3) Uiso 1 1 d R . .
H17B H 1.0528 0.7809 0.1386 0.16(7) Uiso 1 1 d R . .
H18A H 1.2768 0.5535 0.2713 0.10(5) Uiso 1 1 d R . .
H18B H 1.1935 0.5669 0.1938 0.18(8) Uiso 1 1 d R . .
H19A H 1.1295 0.6950 -0.0217 0.34(16) Uiso 1 1 d R . .
H19B H 1.0958 0.7393 -0.0997 0.19(9) Uiso 1 1 d R . .
H20A H 0.7863 0.7261 -0.2252 0.05(3) Uiso 1 1 d R . .
H20B H 0.9276 0.7556 -0.2009 0.21(10) Uiso 1 1 d R . .
N1 N 0.9029(8) 0.7908(6) 0.4891(5) 0.040(2) Uani 1 1 d . . .
H1 H 0.863(10) 0.805(7) 0.440(6) 0.048 Uiso 1 1 calc . . .
N2 N 1.0098(9) 0.7534(7) 0.6249(5) 0.047(2) Uani 1 1 d . . .
H2 H 1.048(10) 0.737(7) 0.674(6) 0.056 Uiso 1 1 calc . . .
C1 C 0.8699(13) 0.8703(8) 0.5395(7) 0.064(3) Uani 1 1 d . . .
H1A H 0.7741 0.8792 0.5300 0.077 Uiso 1 1 calc R . .
H1B H 0.9093 0.9370 0.5300 0.077 Uiso 1 1 calc R . .
C2 C 0.9240(13) 0.8363(10) 0.6242(7) 0.076(4) Uani 1 1 d . . .
H2A H 0.9702 0.8947 0.6535 0.091 Uiso 1 1 calc R . .
H2B H 0.8508 0.8154 0.6473 0.091 Uiso 1 1 calc R . .
C3 C 0.8655(12) 0.6845(7) 0.5114(6) 0.051(3) Uani 1 1 d . . .
H3A H 0.7698 0.6820 0.5068 0.061 Uiso 1 1 calc R . .
H3B H 0.8881 0.6332 0.4760 0.061 Uiso 1 1 calc R . .
C4 C 1.1146(11) 0.7695(10) 0.5819(6) 0.053(3) Uani 1 1 d . . .
H4A H 1.1704 0.7072 0.5862 0.064 Uiso 1 1 calc R . .
H4B H 1.1702 0.8284 0.6036 0.064 Uiso 1 1 calc R . .
C5 C 1.0546(12) 0.7907(10) 0.4994(7) 0.064(3) Uani 1 1 d . . .
H5A H 1.0816 0.7368 0.4674 0.077 Uiso 1 1 calc R . .
H5B H 1.0846 0.8584 0.4844 0.077 Uiso 1 1 calc R . .
C6 C 0.9292(17) 0.6563(9) 0.5868(7) 0.105(6) Uani 1 1 d . . .
H6A H 0.9885 0.5971 0.5859 0.126 Uiso 1 1 calc R . .
H6B H 0.8635 0.6360 0.6158 0.126 Uiso 1 1 calc R . .

loop_
_atom_site_aniso_label
_atom_site_aniso_U_11
_atom_site_aniso_U_22
_atom_site_aniso_U_33
_atom_site_aniso_U_23
_atom_site_aniso_U_13
_atom_site_aniso_U_12
In1 0.0109(3) 0.0126(2) 0.0091(3) -0.00050(17) 0.00209(19) -0.00043(18)
In2 0.0098(3) 0.0111(2) 0.0107(3) 0.00113(18) 0.00269(19) 0.00031(18)
In3 0.0116(3) 0.0134(2) 0.0117(3) -0.00058(18) 0.0015(2) -0.00094(18)
In4 0.0127(3) 0.0146(2) 0.0124(3) -0.00058(18) 0.0024(2) 0.00071(19)
P1 0.0113(9) 0.0130(7) 0.0092(9) 0.0000(6) 0.0016(7) 0.0000(7)
P2 0.0089(9) 0.0124(7) 0.0113(9) -0.0001(7) 0.0009(7) -0.0008(7)
P3 0.0111(9) 0.0107(7) 0.0109(9) 0.0004(6) 0.0028(7) 0.0006(7)
P4 0.0131(9) 0.0129(7) 0.0094(9) 0.0005(6) 0.0035(7) 0.0005(7)
F1 0.019(2) 0.024(2) 0.016(2) -0.0015(17) 0.0072(18) -0.0052(18)
F2 0.016(2) 0.0172(18) 0.026(3) -0.0008(17) 0.0017(19) 0.0014(17)
O1 0.023(3) 0.017(2) 0.012(3) -0.0021(19) -0.002(2) 0.003(2)
O2 0.013(3) 0.028(2) 0.011(3) 0.005(2) 0.000(2) 0.000(2)
O3 0.018(3) 0.045(3) 0.016(3) -0.001(2) 0.006(2) -0.012(3)
O4 0.032(3) 0.014(2) 0.012(3) 0.0004(19) 0.000(2) 0.001(2)
O5 0.016(3) 0.009(2) 0.030(3) 0.001(2) 0.004(2) 0.0016(19)
O6 0.015(3) 0.016(2) 0.011(3) 0.0015(19) 0.003(2) -0.001(2)
O7 0.011(3) 0.020(2) 0.021(3) 0.000(2) -0.002(2) 0.001(2)
O8 0.012(3) 0.023(2) 0.013(3) 0.003(2) 0.001(2) -0.002(2)
O9 0.015(3) 0.023(2) 0.013(3) -0.001(2) 0.001(2) 0.001(2)
O10 0.018(3) 0.014(2) 0.018(3) -0.0007(19) 0.008(2) 0.002(2)
O11 0.016(3) 0.013(2) 0.018(3) 0.0023(19) 0.005(2) -0.0021(19)
O12 0.014(3) 0.012(2) 0.014(3) 0.0053(18) 0.003(2) 0.0015(19)
O13 0.017(3) 0.018(2) 0.007(2) -0.0002(19) 0.002(2) 0.001(2)
O14 0.021(3) 0.020(2) 0.013(3) 0.002(2) 0.012(2) 0.006(2)
O15 0.016(3) 0.019(2) 0.026(3) -0.004(2) 0.008(2) 0.003(2)
O16 0.027(3) 0.016(2) 0.009(3) 0.0074(19) -0.001(2) 0.005(2)
O17 0.030(3) 0.018(2) 0.015(3) -0.003(2) 0.001(2) 0.004(2)
O18 0.017(3) 0.035(3) 0.016(3) -0.006(2) -0.001(2) 0.003(2)
O19 0.019(3) 0.026(3) 0.023(3) 0.001(2) 0.003(2) -0.004(2)
O20 0.028(4) 0.041(3) 0.026(3) 0.012(3) 0.008(3) -0.004(3)
N1 0.039(5) 0.050(4) 0.025(4) 0.005(4) -0.007(4) 0.003(4)
N2 0.056(6) 0.059(5) 0.017(4) -0.006(4) -0.013(4) 0.001(5)
C1 0.076(9) 0.053(6) 0.062(8) -0.002(6) 0.009(7) 0.021(6)
C2 0.067(9) 0.094(9) 0.053(8) -0.045(7) -0.021(6) 0.046(7)
C3 0.073(8) 0.042(5) 0.029(6) -0.005(4) -0.009(5) -0.019(5)
C4 0.036(6) 0.093(8) 0.030(6) 0.004(6) 0.004(5) 0.015(6)
C5 0.056(8) 0.089(8) 0.053(8) 0.002(7) 0.021(6) 0.015(7)
C6 0.178(17) 0.063(7) 0.052(8) 0.023(7) -0.027(9) -0.072(9)
